data_4304463
loop_
_publ_author_name
'Vyacheslav V. Sushev'
'Natalia V. Belina'
'Georgy K. Fukin'
'Yuriy A. Kurskiy'
'Alexander N. Kornev'
'Gleb A. Abakumov'

_publ_contact_author G.K.Fukin
_publ_contact_author_email gera@iomc.ras.ru
_publ_section_title
;
Migratory Insertion of the R2P Group into a Nitrogen-Nitrogen Bond - A
Novel Type of Rearrangement in Phosphorus-Nitrogen Ligand Chemistry. 3.
The Rearrangement of Triphosphinohydrazide Ligand -N(PPh2)-N(PPh2)2 to
Triphosphazenide Anion {[(Ph2P-N]2PPh2}- in the Coordination Sphere of
Divalent Cobalt and Nickel
;
_journal_name_full 'Inorganic Chemistry'
_journal_page_first 2608
_journal_page_last 2612
_journal_paper_doi 10.1021/ic701954k
_journal_volume 47
_journal_year 2008
_chemical_formula_moiety 'C41 H35 N2 Ni P3, C4 H8 O'
_chemical_formula_sum 'C45 H43 N2 Ni O P3'
_chemical_formula_weight 779.43
_chemical_name_systematic
; 
 ? 
;
_space_group_IT_number 2
_symmetry_cell_setting triclinic
_symmetry_space_group_name_Hall '-P 1'
_symmetry_space_group_name_H-M 'P -1'
_atom_sites_solution_hydrogens geom
_atom_sites_solution_primary direct
_atom_sites_solution_secondary difmap
_audit_creation_method SHELXL-97
_cell_angle_alpha 100.428(1)
_cell_angle_beta 96.917(1)
_cell_angle_gamma 107.854(1)
_cell_formula_units_Z 2
_cell_length_a 9.8206(5)
_cell_length_b 10.1212(5)
_cell_length_c 20.944(1)
_cell_measurement_reflns_used 900
_cell_measurement_temperature 100(2)
_cell_measurement_theta_max 29
_cell_measurement_theta_min 2
_cell_volume 1914.05(16)
_computing_cell_refinement 'Bruker SMART'
_computing_data_collection 'Bruker SMART'
_computing_data_reduction 'Bruker SHELXTL'
_computing_molecular_graphics 'Bruker SHELXTL'
_computing_publication_material 'Bruker SHELXTL'
_computing_structure_refinement 'SHELXL-97 (Sheldrick, 1997)'
_computing_structure_solution 'SHELXS-97 (Sheldrick, 1990)'
_diffrn_ambient_temperature 100(2)
_diffrn_measured_fraction_theta_full 0.992
_diffrn_measured_fraction_theta_max 0.992
_diffrn_measurement_device_type 'CCD area detector'
_diffrn_measurement_method 'phi and omega scans'
_diffrn_radiation_monochromator graphite
_diffrn_radiation_source 'fine-focus sealed tube'
_diffrn_radiation_type MoK\a
_diffrn_radiation_wavelength 0.71073
_diffrn_reflns_av_R_equivalents 0.0140
_diffrn_reflns_av_sigmaI/netI 0.0280
_diffrn_reflns_limit_h_max 12
_diffrn_reflns_limit_h_min -12
_diffrn_reflns_limit_k_max 12
_diffrn_reflns_limit_k_min -9
_diffrn_reflns_limit_l_max 25
_diffrn_reflns_limit_l_min -22
_diffrn_reflns_number 11438
_diffrn_reflns_theta_full 26.00
_diffrn_reflns_theta_max 26.00
_diffrn_reflns_theta_min 1.01
_exptl_absorpt_coefficient_mu 0.670
_exptl_absorpt_correction_T_max 0.8242
_exptl_absorpt_correction_T_min 0.7304
_exptl_absorpt_correction_type multi-scan
_exptl_absorpt_process_details 'SADABS (Sheldrick, 1998a)'
_exptl_crystal_colour red
_exptl_crystal_density_diffrn 1.352
_exptl_crystal_density_method 'not measured'
_exptl_crystal_description prism
_exptl_crystal_F_000 816
_exptl_crystal_size_max 0.50
_exptl_crystal_size_mid 0.40
_exptl_crystal_size_min 0.30
_refine_diff_density_max 0.646
_refine_diff_density_min -0.250
_refine_diff_density_rms 0.062
_refine_ls_extinction_method none
_refine_ls_goodness_of_fit_ref 1.042
_refine_ls_hydrogen_treatment constr
_refine_ls_matrix_type full
_refine_ls_number_parameters 469
_refine_ls_number_reflns 7464
_refine_ls_number_restraints 0
_refine_ls_restrained_S_all 1.042
_refine_ls_R_factor_all 0.0378
_refine_ls_R_factor_gt 0.0332
_refine_ls_shift/su_max 0.001
_refine_ls_shift/su_mean 0.000
_refine_ls_structure_factor_coef Fsqd
_refine_ls_weighting_details 'calc w=1/[\s^2^(Fo^2^)+(0.0439P)^2^+1.0577P] where P=(Fo^2^+2Fc^2^)/3'
_refine_ls_weighting_scheme calc
_refine_ls_wR_factor_gt 0.0824
_refine_ls_wR_factor_ref 0.0845
_reflns_number_gt 6738
_reflns_number_total 7464
_reflns_threshold_expression >2sigma(I)
_cod_data_source_file ic701954k-file004.cif
_cod_data_source_block cpnim
_cod_depositor_comments
;
The following automatic conversions were performed:
'_symmetry_cell_setting' value 'Triclinic' changed to 'triclinic'
according to '/home/saulius/struct/CIF-dictionaries/cif_core.dic'
dictionary named 'cif_core.dic' version 2.4.1 from 2010-06-29.

Automatic conversion script
Id: cif_fix_enum 1527 2010-12-29 10:47:43Z saulius 
;
_cod_original_formula_sum 'C45 H43 N2 Ni1 O1 P3'
_cod_database_code 4304463

loop_
_symmetry_equiv_pos_as_xyz
'x, y, z'
'-x, -y, -z'

loop_
_atom_site_label
_atom_site_type_symbol
_atom_site_fract_x
_atom_site_fract_y
_atom_site_fract_z
_atom_site_U_iso_or_equiv
_atom_site_adp_type
_atom_site_occupancy
_atom_site_symmetry_multiplicity
_atom_site_calc_flag
_atom_site_refinement_flags
_atom_site_disorder_assembly
_atom_site_disorder_group
Ni1 Ni 0.35607(2) 0.73365(2) 0.303165(11) 0.01669(7) Uani 1 1 d . . .
P1 P 0.21465(5) 0.51728(5) 0.29172(2) 0.01641(10) Uani 1 1 d . . .
N1 N 0.20373(17) 0.40584(16) 0.22407(7) 0.0209(3) Uani 1 1 d . . .
C1 C 0.5885(2) 0.8290(2) 0.32610(10) 0.0274(4) Uani 1 1 d . . .
H1B H 0.6578 0.8173 0.2960 0.033 Uiso 1 1 calc R . .
P2 P 0.20342(5) 0.44852(5) 0.15427(2) 0.01660(10) Uani 1 1 d . . .
N2 N 0.19179(16) 0.60031(16) 0.14912(7) 0.0192(3) Uani 1 1 d . . .
C2 C 0.5400(2) 0.7441(2) 0.37033(9) 0.0240(4) Uani 1 1 d . . .
H2B H 0.5696 0.6610 0.3776 0.029 Uiso 1 1 calc R . .
P3 P 0.25173(5) 0.74338(5) 0.20813(2) 0.01652(10) Uani 1 1 d . . .
C3 C 0.4453(2) 0.8000(2) 0.40537(9) 0.0229(4) Uani 1 1 d . . .
H3A H 0.3980 0.7629 0.4412 0.027 Uiso 1 1 calc R . .
C4 C 0.4372(2) 0.9206(2) 0.38312(9) 0.0241(4) Uani 1 1 d . . .
H4A H 0.3815 0.9835 0.3995 0.029 Uiso 1 1 calc R . .
C5 C 0.5189(2) 0.9345(2) 0.33161(9) 0.0266(4) Uani 1 1 d . . .
H5A H 0.5328 1.0111 0.3064 0.032 Uiso 1 1 calc R . .
C6 C 0.27424(19) 0.43318(19) 0.35492(9) 0.0192(4) Uani 1 1 d . . .
C7 C 0.2518(2) 0.4654(2) 0.41962(9) 0.0240(4) Uani 1 1 d . . .
H7A H 0.2029 0.5313 0.4316 0.029 Uiso 1 1 calc R . .
C8 C 0.3009(2) 0.4010(2) 0.46666(10) 0.0303(4) Uani 1 1 d . . .
H8A H 0.2847 0.4225 0.5106 0.036 Uiso 1 1 calc R . .
C9 C 0.3734(2) 0.3055(2) 0.44964(11) 0.0336(5) Uani 1 1 d . . .
H9A H 0.4063 0.2613 0.4817 0.040 Uiso 1 1 calc R . .
C10 C 0.3975(2) 0.2749(2) 0.38582(11) 0.0327(5) Uani 1 1 d . . .
H10A H 0.4486 0.2109 0.3743 0.039 Uiso 1 1 calc R . .
C11 C 0.3471(2) 0.3375(2) 0.33836(10) 0.0245(4) Uani 1 1 d . . .
H11A H 0.3626 0.3148 0.2944 0.029 Uiso 1 1 calc R . .
C12 C 0.03068(19) 0.5052(2) 0.30468(9) 0.0195(4) Uani 1 1 d . . .
C13 C 0.0059(2) 0.6175(2) 0.34490(10) 0.0263(4) Uani 1 1 d . . .
H13A H 0.0849 0.7026 0.3651 0.032 Uiso 1 1 calc R . .
C14 C -0.1339(2) 0.6060(2) 0.35566(11) 0.0328(5) Uani 1 1 d . . .
H14A H -0.1504 0.6829 0.3832 0.039 Uiso 1 1 calc R . .
C15 C -0.2488(2) 0.4821(3) 0.32609(11) 0.0346(5) Uani 1 1 d . . .
H15A H -0.3441 0.4736 0.3338 0.042 Uiso 1 1 calc R . .
C16 C -0.2254(2) 0.3703(2) 0.28523(11) 0.0340(5) Uani 1 1 d . . .
H16A H -0.3049 0.2857 0.2648 0.041 Uiso 1 1 calc R . .
C17 C -0.0859(2) 0.3818(2) 0.27410(10) 0.0264(4) Uani 1 1 d . . .
H17A H -0.0702 0.3056 0.2457 0.032 Uiso 1 1 calc R . .
C18 C 0.3673(2) 0.43275(19) 0.12637(9) 0.0208(4) Uani 1 1 d . . .
C19 C 0.4982(2) 0.4912(2) 0.17210(10) 0.0250(4) Uani 1 1 d . . .
H19A H 0.4978 0.5315 0.2167 0.030 Uiso 1 1 calc R . .
C20 C 0.6286(2) 0.4911(2) 0.15310(12) 0.0323(5) Uani 1 1 d . . .
H20A H 0.7170 0.5316 0.1846 0.039 Uiso 1 1 calc R . .
C21 C 0.6301(3) 0.4326(2) 0.08872(13) 0.0397(5) Uani 1 1 d . . .
H21A H 0.7194 0.4325 0.0756 0.048 Uiso 1 1 calc R . .
C22 C 0.5013(3) 0.3739(3) 0.04314(13) 0.0439(6) Uani 1 1 d . . .
H22A H 0.5024 0.3328 -0.0012 0.053 Uiso 1 1 calc R . .
C23 C 0.3696(2) 0.3744(2) 0.06146(10) 0.0330(5) Uani 1 1 d . . .
H23A H 0.2818 0.3349 0.0296 0.040 Uiso 1 1 calc R . .
C24 C 0.05462(19) 0.31533(19) 0.09466(9) 0.0193(4) Uani 1 1 d . . .
C25 C 0.0172(2) 0.1721(2) 0.09707(9) 0.0239(4) Uani 1 1 d . . .
H25A H 0.0676 0.1444 0.1311 0.029 Uiso 1 1 calc R . .
C26 C -0.0944(2) 0.0700(2) 0.04945(10) 0.0276(4) Uani 1 1 d . . .
H26A H -0.1205 -0.0277 0.0510 0.033 Uiso 1 1 calc R . .
C27 C -0.1679(2) 0.1101(2) -0.00034(10) 0.0291(4) Uani 1 1 d . . .
H27A H -0.2435 0.0396 -0.0330 0.035 Uiso 1 1 calc R . .
C28 C -0.1318(2) 0.2522(2) -0.00270(10) 0.0298(4) Uani 1 1 d . . .
H28A H -0.1826 0.2796 -0.0366 0.036 Uiso 1 1 calc R . .
C29 C -0.0205(2) 0.3544(2) 0.04492(9) 0.0255(4) Uani 1 1 d . . .
H29A H 0.0044 0.4521 0.0434 0.031 Uiso 1 1 calc R . .
C30 C 0.1010(2) 0.81209(19) 0.21407(9) 0.0205(4) Uani 1 1 d . . .
C31 C -0.0204(2) 0.7621(2) 0.16381(10) 0.0259(4) Uani 1 1 d . . .
H31A H -0.0287 0.6865 0.1277 0.031 Uiso 1 1 calc R . .
C32 C -0.1301(2) 0.8221(2) 0.16593(12) 0.0331(5) Uani 1 1 d . . .
H32A H -0.2135 0.7864 0.1316 0.040 Uiso 1 1 calc R . .
C33 C -0.1181(2) 0.9334(2) 0.21785(11) 0.0333(5) Uani 1 1 d . . .
H33A H -0.1923 0.9755 0.2187 0.040 Uiso 1 1 calc R . .
C34 C 0.0019(3) 0.9835(2) 0.26854(11) 0.0354(5) Uani 1 1 d . . .
H34A H 0.0103 1.0600 0.3043 0.043 Uiso 1 1 calc R . .
C35 C 0.1102(2) 0.9219(2) 0.26709(10) 0.0293(4) Uani 1 1 d . . .
H35A H 0.1913 0.9548 0.3026 0.035 Uiso 1 1 calc R . .
C36 C 0.37305(19) 0.87727(19) 0.17283(8) 0.0185(4) Uani 1 1 d . . .
C37 C 0.3758(2) 1.0178(2) 0.18197(9) 0.0238(4) Uani 1 1 d . . .
H37A H 0.3127 1.0482 0.2075 0.029 Uiso 1 1 calc R . .
C38 C 0.4703(2) 1.1142(2) 0.15397(10) 0.0270(4) Uani 1 1 d . . .
H38A H 0.4709 1.2097 0.1603 0.032 Uiso 1 1 calc R . .
C39 C 0.5630(2) 1.0718(2) 0.11706(10) 0.0269(4) Uani 1 1 d . . .
H39A H 0.6281 1.1378 0.0983 0.032 Uiso 1 1 calc R . .
C40 C 0.5604(2) 0.9321(2) 0.10756(11) 0.0287(4) Uani 1 1 d . . .
H40A H 0.6237 0.9022 0.0819 0.034 Uiso 1 1 calc R . .
C41 C 0.4664(2) 0.8350(2) 0.13514(10) 0.0238(4) Uani 1 1 d . . .
H41A H 0.4658 0.7394 0.1283 0.029 Uiso 1 1 calc R . .
O1S O 0.7886(2) 0.22169(19) 0.49821(8) 0.0476(4) Uani 1 1 d . . .
C1S C 0.8507(4) 0.2944(3) 0.45233(14) 0.0536(7) Uani 1 1 d . . .
H1SA H 0.9368 0.3784 0.4752 0.064 Uiso 1 1 calc R . .
H1SB H 0.7792 0.3279 0.4285 0.064 Uiso 1 1 calc R . .
C2S C 0.8952(2) 0.1919(2) 0.40431(10) 0.0322(5) Uani 1 1 d . . .
H2SA H 0.9837 0.2421 0.3886 0.039 Uiso 1 1 calc R . .
H2SB H 0.8159 0.1392 0.3658 0.039 Uiso 1 1 calc R . .
C3S C 0.9250(2) 0.0929(2) 0.44678(11) 0.0348(5) Uani 1 1 d . . .
H3SA H 0.9080 -0.0034 0.4195 0.042 Uiso 1 1 calc R . .
H3SB H 1.0260 0.1317 0.4722 0.042 Uiso 1 1 calc R . .
C4S C 0.8150(2) 0.0898(2) 0.49217(11) 0.0338(5) Uani 1 1 d . . .
H4SA H 0.7236 0.0089 0.4731 0.041 Uiso 1 1 calc R . .
H4SB H 0.8544 0.0791 0.5360 0.041 Uiso 1 1 calc R . .

loop_
_atom_site_aniso_label
_atom_site_aniso_U_11
_atom_site_aniso_U_22
_atom_site_aniso_U_33
_atom_site_aniso_U_23
_atom_site_aniso_U_13
_atom_site_aniso_U_12
Ni1 0.01703(12) 0.01677(12) 0.01558(12) 0.00433(9) 0.00259(8) 0.00454(9)
P1 0.0171(2) 0.0177(2) 0.0150(2) 0.00555(17) 0.00300(16) 0.00550(17)
N1 0.0281(8) 0.0185(7) 0.0177(7) 0.0064(6) 0.0056(6) 0.0084(6)
C1 0.0177(9) 0.0320(11) 0.0248(10) 0.0016(8) 0.0034(7) 0.0007(8)
P2 0.0188(2) 0.0162(2) 0.0147(2) 0.00425(17) 0.00318(17) 0.00547(17)
N2 0.0216(8) 0.0191(7) 0.0173(7) 0.0053(6) 0.0029(6) 0.0070(6)
C2 0.0194(9) 0.0250(10) 0.0239(10) 0.0022(8) -0.0041(7) 0.0072(8)
P3 0.0177(2) 0.0164(2) 0.0164(2) 0.00479(17) 0.00349(17) 0.00621(17)
C3 0.0209(9) 0.0261(10) 0.0166(9) 0.0029(7) -0.0019(7) 0.0041(8)
C4 0.0259(10) 0.0223(9) 0.0198(9) -0.0001(7) -0.0009(7) 0.0070(8)
C5 0.0273(10) 0.0200(9) 0.0221(10) 0.0038(7) -0.0007(8) -0.0038(8)
C6 0.0165(8) 0.0185(9) 0.0199(9) 0.0069(7) 0.0001(7) 0.0019(7)
C7 0.0236(9) 0.0260(10) 0.0208(9) 0.0068(8) 0.0028(7) 0.0058(8)
C8 0.0326(11) 0.0330(11) 0.0209(10) 0.0117(8) 0.0011(8) 0.0033(9)
C9 0.0361(12) 0.0286(11) 0.0321(11) 0.0164(9) -0.0072(9) 0.0047(9)
C10 0.0338(11) 0.0254(10) 0.0402(12) 0.0111(9) 0.0003(9) 0.0124(9)
C11 0.0260(10) 0.0227(9) 0.0250(10) 0.0070(8) 0.0033(8) 0.0082(8)
C12 0.0175(8) 0.0252(9) 0.0171(9) 0.0090(7) 0.0025(7) 0.0067(7)
C13 0.0222(9) 0.0282(10) 0.0274(10) 0.0055(8) 0.0058(8) 0.0071(8)
C14 0.0290(11) 0.0383(12) 0.0354(12) 0.0083(9) 0.0117(9) 0.0153(9)
C15 0.0194(10) 0.0458(13) 0.0413(12) 0.0137(10) 0.0079(9) 0.0118(9)
C16 0.0206(10) 0.0370(12) 0.0373(12) 0.0072(10) -0.0003(8) 0.0026(9)
C17 0.0229(10) 0.0275(10) 0.0267(10) 0.0053(8) 0.0022(8) 0.0069(8)
C18 0.0228(9) 0.0172(9) 0.0254(9) 0.0077(7) 0.0089(7) 0.0079(7)
C19 0.0251(10) 0.0211(9) 0.0309(10) 0.0090(8) 0.0073(8) 0.0081(8)
C20 0.0236(10) 0.0261(10) 0.0510(14) 0.0176(10) 0.0090(9) 0.0081(8)
C21 0.0322(12) 0.0323(12) 0.0637(16) 0.0168(11) 0.0273(11) 0.0136(10)
C22 0.0478(14) 0.0436(14) 0.0420(13) 0.0031(11) 0.0284(11) 0.0139(11)
C23 0.0325(11) 0.0363(12) 0.0269(11) 0.0027(9) 0.0108(9) 0.0074(9)
C24 0.0186(9) 0.0209(9) 0.0175(9) 0.0037(7) 0.0052(7) 0.0049(7)
C25 0.0254(10) 0.0236(9) 0.0228(9) 0.0057(8) 0.0068(8) 0.0074(8)
C26 0.0273(10) 0.0216(10) 0.0298(10) 0.0026(8) 0.0109(8) 0.0024(8)
C27 0.0207(9) 0.0334(11) 0.0236(10) -0.0026(8) 0.0036(8) 0.0011(8)
C28 0.0272(10) 0.0376(12) 0.0214(10) 0.0053(8) 0.0002(8) 0.0088(9)
C29 0.0274(10) 0.0255(10) 0.0224(9) 0.0073(8) 0.0027(8) 0.0068(8)
C30 0.0211(9) 0.0209(9) 0.0243(9) 0.0104(7) 0.0087(7) 0.0093(7)
C31 0.0225(9) 0.0216(9) 0.0335(11) 0.0080(8) 0.0040(8) 0.0069(8)
C32 0.0208(10) 0.0304(11) 0.0494(13) 0.0144(10) 0.0030(9) 0.0088(8)
C33 0.0283(11) 0.0360(12) 0.0497(13) 0.0217(10) 0.0178(10) 0.0201(9)
C34 0.0449(13) 0.0404(12) 0.0338(12) 0.0104(10) 0.0190(10) 0.0271(11)
C35 0.0322(11) 0.0362(11) 0.0252(10) 0.0076(8) 0.0069(8) 0.0186(9)
C36 0.0176(8) 0.0202(9) 0.0167(8) 0.0059(7) 0.0003(7) 0.0049(7)
C37 0.0268(10) 0.0210(9) 0.0235(9) 0.0038(7) 0.0062(8) 0.0082(8)
C38 0.0309(10) 0.0169(9) 0.0314(11) 0.0064(8) 0.0036(8) 0.0059(8)
C39 0.0218(9) 0.0254(10) 0.0324(11) 0.0125(8) 0.0054(8) 0.0031(8)
C40 0.0250(10) 0.0293(10) 0.0370(11) 0.0128(9) 0.0137(8) 0.0108(8)
C41 0.0233(9) 0.0200(9) 0.0306(10) 0.0080(8) 0.0072(8) 0.0090(7)
O1S 0.0660(12) 0.0488(10) 0.0419(10) 0.0134(8) 0.0300(9) 0.0299(9)
C1S 0.087(2) 0.0420(14) 0.0470(15) 0.0147(12) 0.0371(15) 0.0312(15)
C2S 0.0334(11) 0.0303(11) 0.0295(11) 0.0035(9) 0.0113(9) 0.0058(9)
C3S 0.0346(12) 0.0373(12) 0.0335(12) 0.0058(9) 0.0107(9) 0.0131(10)
C4S 0.0347(11) 0.0371(12) 0.0285(11) 0.0067(9) 0.0088(9) 0.0098(10)

loop_
_atom_type_symbol
_atom_type_description
_atom_type_scat_dispersion_real
_atom_type_scat_dispersion_imag
_atom_type_scat_source
C C 0.0033 0.0016 'International Tables Vol C Tables 4.2.6.8 and 6.1.1.4'
H H 0.0000 0.0000 'International Tables Vol C Tables 4.2.6.8 and 6.1.1.4'
N N 0.0061 0.0033 'International Tables Vol C Tables 4.2.6.8 and 6.1.1.4'
P P 0.1023 0.0942 'International Tables Vol C Tables 4.2.6.8 and 6.1.1.4'
Ni Ni 0.3393 1.1124 'International Tables Vol C Tables 4.2.6.8 and 6.1.1.4'
O O 0.0106 0.0060 'International Tables Vol C Tables 4.2.6.8 and 6.1.1.4'

loop_
_geom_angle_atom_site_label_1
_geom_angle_atom_site_label_2
_geom_angle_atom_site_label_3
_geom_angle
_geom_angle_site_symmetry_1
_geom_angle_site_symmetry_3
_geom_angle_publ_flag
C5 Ni1 C3 65.56(7) . . ?
C5 Ni1 C2 65.53(8) . . ?
C3 Ni1 C2 39.70(7) . . ?
C5 Ni1 C1 39.43(8) . . ?
C3 Ni1 C1 65.53(7) . . ?
C2 Ni1 C1 38.47(8) . . ?
C5 Ni1 C4 39.11(8) . . ?
C3 Ni1 C4 38.42(7) . . ?
C2 Ni1 C4 65.21(7) . . ?
C1 Ni1 C4 65.32(8) . . ?
C5 Ni1 P1 167.50(6) . . ?
C3 Ni1 P1 103.52(5) . . ?
C2 Ni1 P1 102.28(5) . . ?
C1 Ni1 P1 131.77(6) . . ?
C4 Ni1 P1 134.71(5) . . ?
C5 Ni1 P3 100.90(5) . . ?
C3 Ni1 P3 157.93(6) . . ?
C2 Ni1 P3 152.30(6) . . ?
C1 Ni1 P3 115.89(6) . . ?
C4 Ni1 P3 120.29(5) . . ?
P1 Ni1 P3 91.338(18) . . ?
N1 P1 C6 102.43(8) . . ?
N1 P1 C12 109.04(8) . . ?
C6 P1 C12 102.14(8) . . ?
N1 P1 Ni1 116.58(6) . . ?
C6 P1 Ni1 112.21(6) . . ?
C12 P1 Ni1 113.00(6) . . ?
P2 N1 P1 122.66(9) . . ?
C2 C1 C5 107.06(17) . . ?
C2 C1 Ni1 69.70(11) . . ?
C5 C1 Ni1 68.46(11) . . ?
C2 C1 H1B 126.5 . . ?
C5 C1 H1B 126.5 . . ?
Ni1 C1 H1B 126.5 . . ?
N2 P2 N1 118.91(8) . . ?
N2 P2 C24 107.04(8) . . ?
N1 P2 C24 108.67(8) . . ?
N2 P2 C18 109.25(8) . . ?
N1 P2 C18 107.09(8) . . ?
C24 P2 C18 105.06(8) . . ?
P2 N2 P3 125.62(9) . . ?
C1 C2 C3 108.49(17) . . ?
C1 C2 Ni1 71.83(11) . . ?
C3 C2 Ni1 70.13(10) . . ?
C1 C2 H2B 125.7 . . ?
C3 C2 H2B 125.7 . . ?
Ni1 C2 H2B 125.7 . . ?
N2 P3 C30 106.58(8) . . ?
N2 P3 C36 104.41(8) . . ?
C30 P3 C36 100.97(8) . . ?
N2 P3 Ni1 118.89(6) . . ?
C30 P3 Ni1 112.51(6) . . ?
C36 P3 Ni1 111.70(6) . . ?
C4 C3 C2 108.10(17) . . ?
C4 C3 Ni1 72.23(10) . . ?
C2 C3 Ni1 70.18(10) . . ?
C4 C3 H3A 125.9 . . ?
C2 C3 H3A 125.9 . . ?
Ni1 C3 H3A 125.9 . . ?
C3 C4 C5 107.44(17) . . ?
C3 C4 Ni1 69.35(10) . . ?
C5 C4 Ni1 68.27(10) . . ?
C3 C4 H4A 126.3 . . ?
C5 C4 H4A 126.3 . . ?
Ni1 C4 H4A 126.3 . . ?
C4 C5 C1 108.66(17) . . ?
C4 C5 Ni1 72.62(11) . . ?
C1 C5 Ni1 72.11(11) . . ?
C4 C5 H5A 125.6 . . ?
C1 C5 H5A 125.6 . . ?
Ni1 C5 H5A 125.6 . . ?
C11 C6 C7 119.25(17) . . ?
C11 C6 P1 119.00(14) . . ?
C7 C6 P1 121.72(14) . . ?
C8 C7 C6 120.07(19) . . ?
C8 C7 H7A 120.0 . . ?
C6 C7 H7A 120.0 . . ?
C9 C8 C7 120.25(19) . . ?
C9 C8 H8A 119.9 . . ?
C7 C8 H8A 119.9 . . ?
C10 C9 C8 119.78(18) . . ?
C10 C9 H9A 120.1 . . ?
C8 C9 H9A 120.1 . . ?
C9 C10 C11 120.3(2) . . ?
C9 C10 H10A 119.9 . . ?
C11 C10 H10A 119.9 . . ?
C6 C11 C10 120.36(19) . . ?
C6 C11 H11A 119.8 . . ?
C10 C11 H11A 119.8 . . ?
C13 C12 C17 119.58(17) . . ?
C13 C12 P1 120.85(14) . . ?
C17 C12 P1 119.58(15) . . ?
C12 C13 C14 120.39(19) . . ?
C12 C13 H13A 119.8 . . ?
C14 C13 H13A 119.8 . . ?
C15 C14 C13 119.7(2) . . ?
C15 C14 H14A 120.1 . . ?
C13 C14 H14A 120.1 . . ?
C14 C15 C16 120.30(19) . . ?
C14 C15 H15A 119.9 . . ?
C16 C15 H15A 119.9 . . ?
C15 C16 C17 120.1(2) . . ?
C15 C16 H16A 119.9 . . ?
C17 C16 H16A 119.9 . . ?
C16 C17 C12 119.88(19) . . ?
C16 C17 H17A 120.1 . . ?
C12 C17 H17A 120.1 . . ?
C23 C18 C19 118.94(18) . . ?
C23 C18 P2 123.23(15) . . ?
C19 C18 P2 117.69(14) . . ?
C20 C19 C18 120.73(19) . . ?
C20 C19 H19A 119.6 . . ?
C18 C19 H19A 119.6 . . ?
C21 C20 C19 120.0(2) . . ?
C21 C20 H20A 120.0 . . ?
C19 C20 H20A 120.0 . . ?
C20 C21 C22 119.7(2) . . ?
C20 C21 H21A 120.1 . . ?
C22 C21 H21A 120.1 . . ?
C21 C22 C23 120.8(2) . . ?
C21 C22 H22A 119.6 . . ?
C23 C22 H22A 119.6 . . ?
C18 C23 C22 119.8(2) . . ?
C18 C23 H23A 120.1 . . ?
C22 C23 H23A 120.1 . . ?
C29 C24 C25 119.61(17) . . ?
C29 C24 P2 120.15(14) . . ?
C25 C24 P2 120.21(14) . . ?
C26 C25 C24 119.60(18) . . ?
C26 C25 H25A 120.2 . . ?
C24 C25 H25A 120.2 . . ?
C27 C26 C25 120.32(18) . . ?
C27 C26 H26A 119.8 . . ?
C25 C26 H26A 119.8 . . ?
C28 C27 C26 120.28(18) . . ?
C28 C27 H27A 119.9 . . ?
C26 C27 H27A 119.9 . . ?
C27 C28 C29 119.50(19) . . ?
C27 C28 H28A 120.2 . . ?
C29 C28 H28A 120.2 . . ?
C24 C29 C28 120.69(18) . . ?
C24 C29 H29A 119.7 . . ?
C28 C29 H29A 119.7 . . ?
C31 C30 C35 118.92(17) . . ?
C31 C30 P3 120.40(15) . . ?
C35 C30 P3 120.55(15) . . ?
C30 C31 C32 120.39(19) . . ?
C30 C31 H31A 119.8 . . ?
C32 C31 H31A 119.8 . . ?
C33 C32 C31 120.3(2) . . ?
C33 C32 H32A 119.9 . . ?
C31 C32 H32A 119.9 . . ?
C32 C33 C34 119.90(19) . . ?
C32 C33 H33A 120.1 . . ?
C34 C33 H33A 120.1 . . ?
C33 C34 C35 119.9(2) . . ?
C33 C34 H34A 120.1 . . ?
C35 C34 H34A 120.1 . . ?
C34 C35 C30 120.6(2) . . ?
C34 C35 H35A 119.7 . . ?
C30 C35 H35A 119.7 . . ?
C37 C36 C41 118.73(16) . . ?
C37 C36 P3 123.28(14) . . ?
C41 C36 P3 117.99(13) . . ?
C36 C37 C38 120.53(18) . . ?
C36 C37 H37A 119.7 . . ?
C38 C37 H37A 119.7 . . ?
C39 C38 C37 120.41(18) . . ?
C39 C38 H38A 119.8 . . ?
C37 C38 H38A 119.8 . . ?
C38 C39 C40 119.35(18) . . ?
C38 C39 H39A 120.3 . . ?
C40 C39 H39A 120.3 . . ?
C39 C40 C41 120.74(18) . . ?
C39 C40 H40A 119.6 . . ?
C41 C40 H40A 119.6 . . ?
C40 C41 C36 120.24(17) . . ?
C40 C41 H41A 119.9 . . ?
C36 C41 H41A 119.9 . . ?
C1S O1S C4S 110.25(17) . . ?
O1S C1S C2S 107.7(2) . . ?
O1S C1S H1SA 110.2 . . ?
C2S C1S H1SA 110.2 . . ?
O1S C1S H1SB 110.2 . . ?
C2S C1S H1SB 110.2 . . ?
H1SA C1S H1SB 108.5 . . ?
C1S C2S C3S 101.87(18) . . ?
C1S C2S H2SA 111.4 . . ?
C3S C2S H2SA 111.4 . . ?
C1S C2S H2SB 111.4 . . ?
C3S C2S H2SB 111.4 . . ?
H2SA C2S H2SB 109.3 . . ?
C4S C3S C2S 102.30(18) . . ?
C4S C3S H3SA 111.3 . . ?
C2S C3S H3SA 111.3 . . ?
C4S C3S H3SB 111.3 . . ?
C2S C3S H3SB 111.3 . . ?
H3SA C3S H3SB 109.2 . . ?
O1S C4S C3S 106.50(18) . . ?
O1S C4S H4SA 110.4 . . ?
C3S C4S H4SA 110.4 . . ?
O1S C4S H4SB 110.4 . . ?
C3S C4S H4SB 110.4 . . ?
H4SA C4S H4SB 108.6 . . ?

loop_
_geom_bond_atom_site_label_1
_geom_bond_atom_site_label_2
_geom_bond_distance
_geom_bond_site_symmetry_2
_geom_bond_publ_flag
Ni1 C5 2.0938(19) . ?
Ni1 C3 2.1137(18) . ?
Ni1 C2 2.1144(18) . ?
Ni1 C1 2.1421(19) . ?
Ni1 C4 2.1511(19) . ?
Ni1 P1 2.1557(5) . ?
Ni1 P3 2.1594(5) . ?
P1 N1 1.6130(16) . ?
P1 C6 1.8291(18) . ?
P1 C12 1.8298(18) . ?
N1 P2 1.5975(15) . ?
C1 C2 1.402(3) . ?
C1 C5 1.430(3) . ?
C1 H1B 1.0000 . ?
P2 N2 1.5967(15) . ?
P2 C24 1.8040(18) . ?
P2 C18 1.8182(18) . ?
N2 P3 1.6201(15) . ?
C2 C3 1.436(3) . ?
C2 H2B 1.0000 . ?
P3 C30 1.8260(18) . ?
P3 C36 1.8404(18) . ?
C3 C4 1.404(3) . ?
C3 H3A 1.0000 . ?
C4 C5 1.422(3) . ?
C4 H4A 1.0000 . ?
C5 H5A 1.0000 . ?
C6 C11 1.391(3) . ?
C6 C7 1.395(3) . ?
C7 C8 1.392(3) . ?
C7 H7A 0.9500 . ?
C8 C9 1.388(3) . ?
C8 H8A 0.9500 . ?
C9 C10 1.382(3) . ?
C9 H9A 0.9500 . ?
C10 C11 1.391(3) . ?
C10 H10A 0.9500 . ?
C11 H11A 0.9500 . ?
C12 C13 1.390(3) . ?
C12 C17 1.392(3) . ?
C13 C14 1.391(3) . ?
C13 H13A 0.9500 . ?
C14 C15 1.382(3) . ?
C14 H14A 0.9500 . ?
C15 C16 1.386(3) . ?
C15 H15A 0.9500 . ?
C16 C17 1.391(3) . ?
C16 H16A 0.9500 . ?
C17 H17A 0.9500 . ?
C18 C23 1.386(3) . ?
C18 C19 1.397(3) . ?
C19 C20 1.387(3) . ?
C19 H19A 0.9500 . ?
C20 C21 1.375(3) . ?
C20 H20A 0.9500 . ?
C21 C22 1.381(4) . ?
C21 H21A 0.9500 . ?
C22 C23 1.393(3) . ?
C22 H22A 0.9500 . ?
C23 H23A 0.9500 . ?
C24 C29 1.389(3) . ?
C24 C25 1.394(3) . ?
C25 C26 1.390(3) . ?
C25 H25A 0.9500 . ?
C26 C27 1.387(3) . ?
C26 H26A 0.9500 . ?
C27 C28 1.383(3) . ?
C27 H27A 0.9500 . ?
C28 C29 1.389(3) . ?
C28 H28A 0.9500 . ?
C29 H29A 0.9500 . ?
C30 C31 1.386(3) . ?
C30 C35 1.394(3) . ?
C31 C32 1.391(3) . ?
C31 H31A 0.9500 . ?
C32 C33 1.382(3) . ?
C32 H32A 0.9500 . ?
C33 C34 1.383(3) . ?
C33 H33A 0.9500 . ?
C34 C35 1.389(3) . ?
C34 H34A 0.9500 . ?
C35 H35A 0.9500 . ?
C36 C37 1.391(3) . ?
C36 C41 1.393(3) . ?
C37 C38 1.393(3) . ?
C37 H37A 0.9500 . ?
C38 C39 1.378(3) . ?
C38 H38A 0.9500 . ?
C39 C40 1.384(3) . ?
C39 H39A 0.9500 . ?
C40 C41 1.389(3) . ?
C40 H40A 0.9500 . ?
C41 H41A 0.9500 . ?
O1S C1S 1.400(3) . ?
O1S C4S 1.423(3) . ?
C1S C2S 1.512(3) . ?
C1S H1SA 0.9900 . ?
C1S H1SB 0.9900 . ?
C2S C3S 1.523(3) . ?
C2S H2SA 0.9900 . ?
C2S H2SB 0.9900 . ?
C3S C4S 1.519(3) . ?
C3S H3SA 0.9900 . ?
C3S H3SB 0.9900 . ?
C4S H4SA 0.9900 . ?
C4S H4SB 0.9900 . ?
